data_7123964
loop_
_publ_author_name
'Umetani, Masataka'
'Kim, Jinseok'
'Tanaka, Takayuki'
'Kim, Dongho'
'Osuka, Atsuhiro'

_publ_section_title
;
 5,20-Diheterohexaphyrins: metal-template-free synthesis and aromaticity
 switching
;
_journal_name_full 'Chemical Communications'
_journal_paper_doi 10.1039/C9CC05580K
_journal_year 2019
_chemical_formula_moiety 'C52 H36 N8, 0.696(C H Cl3), 0.304(C2 H4 Cl2)'
_chemical_formula_sum 'C53.3 H37.91 Cl2.7 N8'
_chemical_formula_weight 886.03
_chemical_name_systematic 5,20-diaza[28]hexaphyrin
_space_group_crystal_system monoclinic
_space_group_IT_number 14
_space_group_name_Hall '-P 2ybc'
_space_group_name_H-M_alt 'P 1 21/c 1'
_symmetry_space_group_name_Hall '-P 2ybc'
_symmetry_space_group_name_H-M 'P 1 21/c 1'
_atom_sites_solution_hydrogens geom
_audit_creation_method SHELXL-2014/7
_audit_update_record
;
2019-06-15 deposited with the CCDC.    2019-08-07 downloaded from the CCDC.
;
_cell_angle_alpha 90
_cell_angle_beta 92.757(4)
_cell_angle_gamma 90
_cell_formula_units_Z 2
_cell_length_a 9.818(2)
_cell_length_b 8.0037(16)
_cell_length_c 28.018(6)
_cell_measurement_reflns_used 1311
_cell_measurement_temperature 90
_cell_measurement_theta_max 21.54
_cell_measurement_theta_min 2.48
_cell_volume 2199.1(8)
_computing_cell_refinement 'APEX2 (Bruker AXS, 2006)'
_computing_data_collection 'APEX2 (Bruker AXS, 2006)'
_computing_data_reduction 'SAINT (Bruker AXS, 2004)'
_computing_molecular_graphics 'XSHEL (Bruker AXS,2002)'
_computing_publication_material 'XCIF (Bruker AXS, 2001)'
_computing_structure_refinement 'SHELXL-97 (Sheldrick, 1997)'
_computing_structure_solution 'SHELXS-97 (Sheldrick, 1997)'
_diffrn_ambient_temperature 90
_diffrn_detector_area_resol_mean 8.333
_diffrn_measured_fraction_theta_full 0.996
_diffrn_measured_fraction_theta_max 0.996
_diffrn_measurement_device_type 'Bruker APEXII CCD area detector'
_diffrn_measurement_method 'phi and omega scans'
_diffrn_radiation_monochromator graphite
_diffrn_radiation_source 'fine-focus sealed tube'
_diffrn_radiation_type MoK\a
_diffrn_radiation_wavelength 0.71073
_diffrn_reflns_av_R_equivalents 0.0583
_diffrn_reflns_av_unetI/netI 0.0644
_diffrn_reflns_Laue_measured_fraction_full 0.996
_diffrn_reflns_Laue_measured_fraction_max 0.996
_diffrn_reflns_limit_h_max 11
_diffrn_reflns_limit_h_min -11
_diffrn_reflns_limit_k_max 9
_diffrn_reflns_limit_k_min -5
_diffrn_reflns_limit_l_max 33
_diffrn_reflns_limit_l_min -32
_diffrn_reflns_number 11394
_diffrn_reflns_point_group_measured_fraction_full 0.996
_diffrn_reflns_point_group_measured_fraction_max 0.996
_diffrn_reflns_theta_full 24.997
_diffrn_reflns_theta_max 24.997
_diffrn_reflns_theta_min 2.077
_exptl_absorpt_coefficient_mu 0.238
_exptl_absorpt_correction_T_max 0.995
_exptl_absorpt_correction_T_min 0.907
_exptl_absorpt_correction_type multi-scan
_exptl_absorpt_process_details
;
SADABS Sheldrick 1996
;
_exptl_crystal_colour violet
_exptl_crystal_density_diffrn 1.338
_exptl_crystal_description prism
_exptl_crystal_F_000 919
_exptl_crystal_recrystallization_method 'Vapour deposition'
_exptl_crystal_size_max 0.200
_exptl_crystal_size_mid 0.050
_exptl_crystal_size_min 0.020
_refine_diff_density_max 0.890
_refine_diff_density_min -0.478
_refine_diff_density_rms 0.086
_refine_ls_extinction_method none
_refine_ls_goodness_of_fit_ref 1.054
_refine_ls_hydrogen_treatment constr
_refine_ls_matrix_type full
_refine_ls_number_parameters 333
_refine_ls_number_reflns 3856
_refine_ls_number_restraints 3
_refine_ls_restrained_S_all 1.053
_refine_ls_R_factor_all 0.1061
_refine_ls_R_factor_gt 0.0698
_refine_ls_shift/su_max 0.001
_refine_ls_shift/su_mean 0.000
_refine_ls_structure_factor_coef Fsqd
_refine_ls_weighting_details 'w=1/[\s^2^(Fo^2^)+(0.1107P)^2^+2.8847P] where P=(Fo^2^+2Fc^2^)/3'
_refine_ls_weighting_scheme calc
_refine_ls_wR_factor_gt 0.1859
_refine_ls_wR_factor_ref 0.2180
_reflns_Friedel_coverage 0.000
_reflns_number_gt 2643
_reflns_number_total 3856
_reflns_threshold_expression 'I > 2\s(I)'
_cod_data_source_file c9cc05580k2.cif
_cod_data_source_block 71106MU_0m
_cod_original_cell_volume 2199.2(8)
_cod_original_formula_sum 'C53.30 H37.91 Cl2.70 N8'
_cod_database_code 7123964
_shelx_shelxl_version_number 2014/7
_shelx_space_group_comment
;
The symmetry employed for this shelxl refinement is uniquely defined
by the following loop, which should always be used as a source of
symmetry information in preference to the above space-group names.
They are only intended as comments.
;
_shelx_estimated_absorpt_t_min 0.954
_shelx_estimated_absorpt_t_max 0.995

loop_
_space_group_symop_operation_xyz
'x, y, z'
'-x, y+1/2, -z+1/2'
'-x, -y, -z'
'x, -y-1/2, z-1/2'

loop_
_atom_site_label
_atom_site_type_symbol
_atom_site_fract_x
_atom_site_fract_y
_atom_site_fract_z
_atom_site_U_iso_or_equiv
_atom_site_adp_type
_atom_site_occupancy
_atom_site_site_symmetry_order
_atom_site_calc_flag
_atom_site_refinement_flags_posn
_atom_site_refinement_flags_adp
_atom_site_refinement_flags_occupancy
_atom_site_disorder_assembly
_atom_site_disorder_group
C1 C 0.3628(4) 0.6606(5) 0.49890(13) 0.0276(9) Uani 1 1 d . . . . .
C2 C 0.2685(4) 0.5375(5) 0.51686(14) 0.0337(10) Uani 1 1 d . . . . .
H2 H 0.2657 0.4955 0.5485 0.040 Uiso 1 1 calc R U . . .
C3 C 0.1867(4) 0.4968(5) 0.47908(14) 0.0322(10) Uani 1 1 d . . . . .
H3 H 0.1144 0.4179 0.4787 0.039 Uiso 1 1 calc R U . . .
C4 C 0.2286(4) 0.5949(5) 0.43902(13) 0.0276(9) Uani 1 1 d . . . . .
C5 C 0.1666(4) 0.6010(5) 0.39397(13) 0.0252(8) Uani 1 1 d . . . . .
C6 C 0.1983(4) 0.7233(5) 0.35840(13) 0.0238(8) Uani 1 1 d . . . . .
C7 C 0.1579(4) 0.7262(5) 0.30998(13) 0.0265(9) Uani 1 1 d . . . . .
H7 H 0.1057 0.6427 0.2934 0.032 Uiso 1 1 calc R U . . .
C8 C 0.2067(4) 0.8712(5) 0.29043(14) 0.0271(9) Uani 1 1 d . . . . .
H8 H 0.1943 0.9048 0.2580 0.032 Uiso 1 1 calc R U . . .
C9 C 0.2772(3) 0.9599(5) 0.32646(13) 0.0230(8) Uani 1 1 d . . . . .
C10 C 0.3432(3) 1.1186(5) 0.32246(13) 0.0235(8) Uani 1 1 d . . . . .
C11 C 0.4108(4) 1.2047(5) 0.35896(13) 0.0251(9) Uani 1 1 d . . . . .
C12 C 0.4616(4) 1.3728(5) 0.35484(14) 0.0264(9) Uani 1 1 d . . . . .
H12 H 0.4586 1.4396 0.3268 0.032 Uiso 1 1 calc R U . . .
C13 C 0.5141(4) 1.4173(5) 0.39833(13) 0.0274(9) Uani 1 1 d . . . . .
H13 H 0.5545 1.5212 0.4073 0.033 Uiso 1 1 calc R U . . .
C14 C 0.4955(4) 1.2728(5) 0.42834(13) 0.0273(9) Uani 1 1 d . . . . .
C15 C 0.0560(4) 0.4807(5) 0.38010(13) 0.0241(8) Uani 1 1 d . . . . .
C16 C -0.0695(4) 0.5407(5) 0.36116(13) 0.0260(9) Uani 1 1 d . . . . .
H16 H -0.0838 0.6577 0.3583 0.031 Uiso 1 1 calc R U . . .
C17 C -0.1719(4) 0.4323(5) 0.34674(13) 0.0282(9) Uani 1 1 d . . . . .
H17 H -0.2560 0.4744 0.3336 0.034 Uiso 1 1 calc R U . . .
C18 C -0.1525(4) 0.2613(5) 0.35144(14) 0.0333(10) Uani 1 1 d . . . . .
H18 H -0.2235 0.1863 0.3418 0.040 Uiso 1 1 calc R U . . .
C19 C -0.0298(4) 0.2007(5) 0.37019(15) 0.0348(10) Uani 1 1 d . . . . .
H19 H -0.0162 0.0836 0.3731 0.042 Uiso 1 1 calc R U . . .
C20 C 0.0740(4) 0.3099(5) 0.38480(14) 0.0287(9) Uani 1 1 d . . . . .
H20 H 0.1577 0.2671 0.3981 0.034 Uiso 1 1 calc R U . . .
C21 C 0.3323(4) 1.1978(4) 0.27432(13) 0.0237(8) Uani 1 1 d . . . . .
C22 C 0.2154(4) 1.2844(5) 0.25891(13) 0.0281(9) Uani 1 1 d . . . . .
H22 H 0.1403 1.2907 0.2790 0.034 Uiso 1 1 calc R U . . .
C23 C 0.2074(4) 1.3615(5) 0.21469(14) 0.0306(9) Uani 1 1 d . . . . .
H23 H 0.1280 1.4226 0.2049 0.037 Uiso 1 1 calc R U . . .
C24 C 0.3151(4) 1.3497(5) 0.18468(14) 0.0297(9) Uani 1 1 d . . . . .
H24 H 0.3093 1.4016 0.1542 0.036 Uiso 1 1 calc R U . . .
C25 C 0.4308(4) 1.2623(5) 0.19932(14) 0.0284(9) Uani 1 1 d . . . . .
H25 H 0.5044 1.2530 0.1786 0.034 Uiso 1 1 calc R U . . .
C26 C 0.4404(4) 1.1879(5) 0.24398(13) 0.0257(9) Uani 1 1 d . . . . .
H26 H 0.5212 1.1298 0.2540 0.031 Uiso 1 1 calc R U . . .
C27 C 0.1282(11) 0.4954(19) 0.0283(4) 0.056(4) Uani 0.348(3) 1 d D . P A -1
H27 H 0.1030 0.6053 0.0424 0.068 Uiso 0.348(3) 1 calc R U P A -1
Cl1 Cl 0.0120(3) 0.3438(4) 0.04534(11) 0.0373(10) Uani 0.348(3) 1 d D . P A -1
Cl2 Cl 0.2904(3) 0.4410(5) 0.04983(12) 0.0245(11) Uani 0.348(3) 1 d D . P A -1
Cl3 Cl 0.1227(4) 0.5131(8) -0.03291(14) 0.0601(14) Uani 0.348(3) 1 d D . P A -1
C28 C 0.249(4) 0.431(5) 0.0438(15) 0.0189(18) Uani 0.152(3) 1 d . . P A -2
H30 H 0.1986 0.3888 0.0711 0.023 Uiso 0.152(3) 1 calc R U P A -2
H31 H 0.2549 0.5537 0.0483 0.023 Uiso 0.152(3) 1 calc R U P A -2
C29 C 0.161(3) 0.411(4) 0.0057(11) 0.033(6) Uiso 0.152(3) 1 d . . P A -2
H28 H 0.0858 0.3373 0.0147 0.040 Uiso 0.152(3) 1 calc R U P A -2
H29 H 0.2090 0.3554 -0.0202 0.040 Uiso 0.152(3) 1 calc R U P A -2
Cl4 Cl 0.3854(6) 0.3729(7) 0.05276(19) 0.0189(18) Uani 0.152(3) 1 d . . P A -2
Cl5 Cl 0.0885(16) 0.6067(16) -0.0173(6) 0.089(4) Uani 0.152(3) 1 d . . P A -2
N1 N 0.3391(3) 0.6959(4) 0.45336(11) 0.0296(8) Uani 1 1 d . . . . .
N2 N 0.2718(3) 0.8668(4) 0.36739(10) 0.0229(7) Uani 1 1 d . . . . .
H2A H 0.3097 0.8949 0.3953 0.028 Uiso 1 1 calc R U . . .
N3 N 0.4343(3) 1.1469(4) 0.40571(11) 0.0330(8) Uani 1 1 d . . . . .
N4 N 0.4666(3) 0.7411(4) 0.52383(11) 0.0341(8) Uani 1 1 d . . . . .
H4 H 0.5152 0.8106 0.5072 0.041 Uiso 1 1 calc R U . . .

loop_
_atom_site_aniso_label
_atom_site_aniso_U_11
_atom_site_aniso_U_22
_atom_site_aniso_U_33
_atom_site_aniso_U_23
_atom_site_aniso_U_13
_atom_site_aniso_U_12
C1 0.030(2) 0.031(2) 0.022(2) 0.0004(16) -0.0026(16) -0.0064(17)
C2 0.036(2) 0.045(3) 0.020(2) 0.0096(18) -0.0031(17) -0.0132(19)
C3 0.032(2) 0.039(2) 0.026(2) 0.0058(17) -0.0013(17) -0.0109(18)
C4 0.029(2) 0.031(2) 0.023(2) 0.0011(16) -0.0035(16) -0.0075(17)
C5 0.0269(19) 0.027(2) 0.021(2) 0.0007(16) 0.0016(16) -0.0029(16)
C6 0.0250(19) 0.025(2) 0.021(2) -0.0007(15) -0.0034(15) -0.0045(16)
C7 0.0266(19) 0.032(2) 0.021(2) -0.0020(16) -0.0040(16) -0.0087(16)
C8 0.029(2) 0.033(2) 0.0184(19) 0.0038(16) -0.0038(16) -0.0042(17)
C9 0.0199(17) 0.030(2) 0.0188(19) 0.0035(16) -0.0003(14) -0.0007(15)
C10 0.0205(18) 0.030(2) 0.019(2) 0.0032(16) -0.0022(15) -0.0017(15)
C11 0.0253(19) 0.031(2) 0.019(2) 0.0061(16) -0.0033(15) -0.0040(16)
C12 0.0239(19) 0.033(2) 0.022(2) 0.0057(17) -0.0005(15) -0.0025(16)
C13 0.028(2) 0.032(2) 0.022(2) 0.0033(16) -0.0050(16) -0.0064(16)
C14 0.0270(19) 0.035(2) 0.019(2) 0.0017(16) -0.0042(16) -0.0095(17)
C15 0.030(2) 0.026(2) 0.0162(19) 0.0001(15) 0.0003(15) -0.0052(16)
C16 0.032(2) 0.025(2) 0.020(2) 0.0006(16) -0.0016(16) -0.0028(16)
C17 0.028(2) 0.032(2) 0.024(2) 0.0010(16) -0.0053(16) -0.0043(17)
C18 0.034(2) 0.032(2) 0.034(2) -0.0032(18) -0.0034(18) -0.0095(18)
C19 0.042(2) 0.023(2) 0.039(3) -0.0003(18) -0.0025(19) -0.0043(18)
C20 0.029(2) 0.029(2) 0.028(2) 0.0021(17) -0.0016(17) -0.0009(16)
C21 0.0260(19) 0.0234(19) 0.021(2) -0.0004(15) -0.0033(15) -0.0042(15)
C22 0.028(2) 0.033(2) 0.023(2) -0.0007(16) 0.0007(16) 0.0021(17)
C23 0.033(2) 0.031(2) 0.027(2) 0.0038(17) -0.0056(17) 0.0055(17)
C24 0.047(2) 0.0209(19) 0.021(2) 0.0033(16) -0.0017(18) -0.0032(17)
C25 0.033(2) 0.025(2) 0.028(2) -0.0016(16) 0.0055(17) -0.0074(17)
C26 0.029(2) 0.024(2) 0.024(2) 0.0017(16) -0.0030(16) -0.0007(16)
C27 0.087(11) 0.047(9) 0.038(8) 0.016(7) 0.029(8) -0.010(8)
Cl1 0.0269(16) 0.0496(19) 0.0349(18) 0.0220(14) -0.0028(12) -0.0185(13)
Cl2 0.036(3) 0.0291(16) 0.0086(15) -0.0031(11) 0.0006(14) -0.0087(18)
Cl3 0.056(2) 0.091(4) 0.032(2) 0.017(2) -0.0060(17) -0.029(2)
C28 0.024(4) 0.014(3) 0.019(3) -0.010(2) -0.001(2) 0.008(3)
Cl4 0.024(4) 0.014(3) 0.019(3) -0.010(2) -0.001(2) 0.008(3)
Cl5 0.118(11) 0.058(7) 0.092(10) -0.008(7) 0.010(8) -0.003(7)
N1 0.0349(18) 0.0344(19) 0.0190(17) 0.0036(14) -0.0057(14) -0.0126(15)
N2 0.0255(16) 0.0273(17) 0.0155(16) 0.0014(13) -0.0044(12) -0.0061(13)
N3 0.0364(19) 0.038(2) 0.0234(18) 0.0070(15) -0.0083(15) -0.0146(16)
N4 0.0419(19) 0.041(2) 0.0191(17) 0.0076(15) -0.0073(15) -0.0196(16)

loop_
_atom_type_symbol
_atom_type_description
_atom_type_scat_dispersion_real
_atom_type_scat_dispersion_imag
_atom_type_scat_source
C C 0.0033 0.0016 'International Tables Vol C Tables 4.2.6.8 and 6.1.1.4'
H H 0.0000 0.0000 'International Tables Vol C Tables 4.2.6.8 and 6.1.1.4'
N N 0.0061 0.0033 'International Tables Vol C Tables 4.2.6.8 and 6.1.1.4'
Cl Cl 0.1484 0.1585 'International Tables Vol C Tables 4.2.6.8 and 6.1.1.4'

loop_
_geom_angle_atom_site_label_1
_geom_angle_atom_site_label_2
_geom_angle_atom_site_label_3
_geom_angle
_geom_angle_site_symmetry_1
_geom_angle_site_symmetry_3
N1 C1 N4 119.1(3) . .
N1 C1 C2 113.2(3) . .
N4 C1 C2 127.7(3) . .
C3 C2 C1 105.0(3) . .
C3 C2 H2 127.5 . .
C1 C2 H2 127.5 . .
C2 C3 C4 107.5(3) . .
C2 C3 H3 126.3 . .
C4 C3 H3 126.3 . .
C5 C4 N1 123.1(3) . .
C5 C4 C3 127.0(3) . .
N1 C4 C3 109.7(3) . .
C4 C5 C6 123.9(3) . .
C4 C5 C15 120.1(3) . .
C6 C5 C15 115.9(3) . .
N2 C6 C7 106.7(3) . .
N2 C6 C5 124.8(3) . .
C7 C6 C5 128.5(3) . .
C8 C7 C6 108.2(3) . .
C8 C7 H7 125.9 . .
C6 C7 H7 125.9 . .
C7 C8 C9 108.2(3) . .
C7 C8 H8 125.9 . .
C9 C8 H8 125.9 . .
N2 C9 C8 107.0(3) . .
N2 C9 C10 125.7(3) . .
C8 C9 C10 127.4(3) . .
C11 C10 C9 126.1(3) . .
C11 C10 C21 118.1(3) . .
C9 C10 C21 115.8(3) . .
C10 C11 N3 125.6(3) . .
C10 C11 C12 124.4(3) . .
N3 C11 C12 110.0(3) . .
C13 C12 C11 107.0(3) . .
C13 C12 H12 126.5 . .
C11 C12 H12 126.5 . .
C12 C13 C14 105.1(3) . .
C12 C13 H13 127.4 . .
C14 C13 H13 127.4 . .
N3 C14 N4 120.0(3) . 3_676
N3 C14 C13 113.5(3) . .
N4 C14 C13 126.5(3) 3_676 .
C20 C15 C16 118.7(3) . .
C20 C15 C5 121.7(3) . .
C16 C15 C5 119.6(3) . .
C17 C16 C15 120.8(4) . .
C17 C16 H16 119.6 . .
C15 C16 H16 119.6 . .
C16 C17 C18 120.0(4) . .
C16 C17 H17 120.0 . .
C18 C17 H17 120.0 . .
C19 C18 C17 119.8(4) . .
C19 C18 H18 120.1 . .
C17 C18 H18 120.1 . .
C18 C19 C20 120.4(4) . .
C18 C19 H19 119.8 . .
C20 C19 H19 119.8 . .
C15 C20 C19 120.3(4) . .
C15 C20 H20 119.8 . .
C19 C20 H20 119.8 . .
C22 C21 C26 118.7(3) . .
C22 C21 C10 121.0(3) . .
C26 C21 C10 120.3(3) . .
C23 C22 C21 120.7(4) . .
C23 C22 H22 119.6 . .
C21 C22 H22 119.6 . .
C22 C23 C24 120.1(4) . .
C22 C23 H23 120.0 . .
C24 C23 H23 120.0 . .
C25 C24 C23 119.7(4) . .
C25 C24 H24 120.1 . .
C23 C24 H24 120.1 . .
C24 C25 C26 120.4(4) . .
C24 C25 H25 119.8 . .
C26 C25 H25 119.8 . .
C25 C26 C21 120.4(3) . .
C25 C26 H26 119.8 . .
C21 C26 H26 119.8 . .
Cl3 C27 Cl2 110.6(7) . .
Cl3 C27 Cl1 109.8(7) . .
Cl2 C27 Cl1 109.4(7) . .
Cl3 C27 H27 109.0 . .
Cl2 C27 H27 109.0 . .
Cl1 C27 H27 109.0 . .
C29 C28 Cl4 131(3) . .
C29 C28 H30 104.5 . .
Cl4 C28 H30 104.5 . .
C29 C28 H31 104.5 . .
Cl4 C28 H31 104.5 . .
H30 C28 H31 105.6 . .
C28 C29 Cl5 114(3) . .
C28 C29 H28 108.8 . .
Cl5 C29 H28 108.8 . .
C28 C29 H29 108.8 . .
Cl5 C29 H29 108.8 . .
H28 C29 H29 107.7 . .
C1 N1 C4 104.7(3) . .
C9 N2 C6 110.0(3) . .
C9 N2 H2A 125.0 . .
C6 N2 H2A 125.0 . .
C14 N3 C11 104.4(3) . .
C1 N4 C14 128.1(3) . 3_676
C1 N4 H4 115.9 . .
C14 N4 H4 115.9 3_676 .

loop_
_geom_bond_atom_site_label_1
_geom_bond_atom_site_label_2
_geom_bond_distance
_geom_bond_site_symmetry_2
C1 N1 1.317(5) .
C1 N4 1.368(5) .
C1 C2 1.458(5) .
C2 C3 1.338(5) .
C2 H2 0.9500 .
C3 C4 1.445(5) .
C3 H3 0.9500 .
C4 C5 1.375(5) .
C4 N1 1.396(5) .
C5 C6 1.442(5) .
C5 C15 1.489(5) .
C6 N2 1.373(5) .
C6 C7 1.395(5) .
C7 C8 1.379(5) .
C7 H7 0.9500 .
C8 C9 1.391(5) .
C8 H8 0.9500 .
C9 N2 1.371(5) .
C9 C10 1.432(5) .
C10 C11 1.377(5) .
C10 C21 1.490(5) .
C11 N3 1.398(5) .
C11 C12 1.441(5) .
C12 C13 1.348(5) .
C12 H12 0.9500 .
C13 C14 1.447(5) .
C13 H13 0.9500 .
C14 N3 1.320(5) .
C14 N4 1.378(5) 3_676
C15 C20 1.384(5) .
C15 C16 1.403(5) .
C16 C17 1.374(5) .
C16 H16 0.9500 .
C17 C18 1.386(6) .
C17 H17 0.9500 .
C18 C19 1.379(6) .
C18 H18 0.9500 .
C19 C20 1.389(5) .
C19 H19 0.9500 .
C20 H20 0.9500 .
C21 C22 1.392(5) .
C21 C26 1.393(5) .
C22 C23 1.383(5) .
C22 H22 0.9500 .
C23 C24 1.385(6) .
C23 H23 0.9500 .
C24 C25 1.380(5) .
C24 H24 0.9500 .
C25 C26 1.385(5) .
C25 H25 0.9500 .
C26 H26 0.9500 .
C27 Cl3 1.720(11) .
C27 Cl2 1.730(11) .
C27 Cl1 1.747(10) .
C27 H27 1.0000 .
C28 C29 1.35(4) .
C28 Cl4 1.43(3) .
C28 H30 0.9900 .
C28 H31 0.9900 .
C29 Cl5 1.82(3) .
C29 H28 0.9900 .
C29 H29 0.9900 .
N2 H2A 0.8800 .
N4 C14 1.378(5) 3_676
N4 H4 0.8800 .

loop_
_geom_hbond_atom_site_label_D
_geom_hbond_atom_site_label_H
_geom_hbond_atom_site_label_A
_geom_hbond_distance_DH
_geom_hbond_distance_HA
_geom_hbond_distance_DA
_geom_hbond_angle_DHA
_geom_hbond_site_symmetry_A
N2 H2A Cl3 0.88 2.88 3.356(5) 115.4 4_576
N2 H2A N1 0.88 2.28 2.821(4) 119.2 .
N2 H2A N3 0.88 2.37 2.926(4) 121.4 .
N4 H4 Cl2 0.88 2.75 3.603(5) 162.8 2_655
N4 H4 Cl4 0.88 2.05 2.851(6) 151.7 2_655
N2 H2A Cl3 0.88 2.88 3.356(5) 115.4 4_576
N2 H2A N1 0.88 2.28 2.821(4) 119.2 .

loop_
_geom_torsion_atom_site_label_1
_geom_torsion_atom_site_label_2
_geom_torsion_atom_site_label_3
_geom_torsion_atom_site_label_4
_geom_torsion
_geom_torsion_site_symmetry_1
_geom_torsion_site_symmetry_4
N1 C1 C2 C3 1.2(5) . .
N4 C1 C2 C3 179.9(4) . .
C1 C2 C3 C4 -0.9(5) . .
C2 C3 C4 C5 -175.3(4) . .
C2 C3 C4 N1 0.4(5) . .
N1 C4 C5 C6 -7.0(6) . .
C3 C4 C5 C6 168.1(4) . .
N1 C4 C5 C15 175.4(3) . .
C3 C4 C5 C15 -9.4(6) . .
C4 C5 C6 N2 -13.8(6) . .
C15 C5 C6 N2 163.8(3) . .
C4 C5 C6 C7 169.3(4) . .
C15 C5 C6 C7 -13.1(6) . .
N2 C6 C7 C8 -0.3(4) . .
C5 C6 C7 C8 177.1(4) . .
C6 C7 C8 C9 -0.2(4) . .
C7 C8 C9 N2 0.6(4) . .
C7 C8 C9 C10 -179.0(4) . .
N2 C9 C10 C11 -0.6(6) . .
C8 C9 C10 C11 179.0(4) . .
N2 C9 C10 C21 -178.5(3) . .
C8 C9 C10 C21 1.1(5) . .
C9 C10 C11 N3 4.3(6) . .
C21 C10 C11 N3 -177.8(3) . .
C9 C10 C11 C12 -172.2(4) . .
C21 C10 C11 C12 5.7(6) . .
C10 C11 C12 C13 176.5(4) . .
N3 C11 C12 C13 -0.5(4) . .
C11 C12 C13 C14 0.7(4) . .
C12 C13 C14 N3 -0.8(5) . .
C12 C13 C14 N4 -179.9(4) . 3_676
C4 C5 C15 C20 -53.8(5) . .
C6 C5 C15 C20 128.5(4) . .
C4 C5 C15 C16 127.1(4) . .
C6 C5 C15 C16 -50.7(5) . .
C20 C15 C16 C17 -1.1(6) . .
C5 C15 C16 C17 178.0(3) . .
C15 C16 C17 C18 0.9(6) . .
C16 C17 C18 C19 -0.6(6) . .
C17 C18 C19 C20 0.6(6) . .
C16 C15 C20 C19 1.1(6) . .
C5 C15 C20 C19 -178.0(4) . .
C18 C19 C20 C15 -0.9(6) . .
C11 C10 C21 C22 -97.6(4) . .
C9 C10 C21 C22 80.5(4) . .
C11 C10 C21 C26 81.7(5) . .
C9 C10 C21 C26 -100.2(4) . .
C26 C21 C22 C23 -1.0(6) . .
C10 C21 C22 C23 178.2(3) . .
C21 C22 C23 C24 1.5(6) . .
C22 C23 C24 C25 -0.7(6) . .
C23 C24 C25 C26 -0.7(6) . .
C24 C25 C26 C21 1.2(6) . .
C22 C21 C26 C25 -0.4(5) . .
C10 C21 C26 C25 -179.6(3) . .
Cl4 C28 C29 Cl5 -128(4) . .
N4 C1 N1 C4 -179.7(3) . .
C2 C1 N1 C4 -0.9(5) . .
C5 C4 N1 C1 176.3(4) . .
C3 C4 N1 C1 0.3(4) . .
C8 C9 N2 C6 -0.8(4) . .
C10 C9 N2 C6 178.9(3) . .
C7 C6 N2 C9 0.7(4) . .
C5 C6 N2 C9 -176.8(3) . .
N4 C14 N3 C11 179.7(3) 3_676 .
C13 C14 N3 C11 0.5(4) . .
C10 C11 N3 C14 -176.9(4) . .
C12 C11 N3 C14 0.0(4) . .
N1 C1 N4 C14 177.3(4) . 3_676
C2 C1 N4 C14 -1.3(7) . 3_676
